data_7053892
loop_
_publ_author_name
'Wang, Ying'
'Pan, Shilie'
'Han, Shujuan'
'Dong, Lingyun'
'Zhang, Min'
'Wu, Kui'

_publ_section_title
;
 Synthesis and characterization of a new aluminophosphate with a
 Al3P6O249&#x2212; three-dimensional framework
;
_journal_issue 3
_journal_name_full 'New Journal of Chemistry'
_journal_page_first 889
_journal_paper_doi 10.1039/c3nj01484c
_journal_volume 38
_journal_year 2014
_chemical_formula_sum 'Al3 K6 Na3 O24 P6'
_chemical_formula_weight 954.33
_chemical_name_systematic
; 
 ? 
;
_space_group_IT_number 14
_symmetry_cell_setting monoclinic
_symmetry_space_group_name_Hall '-P 2ybc'
_symmetry_space_group_name_H-M 'P 1 21/c 1'
_atom_sites_solution_primary direct
_atom_sites_solution_secondary difmap
_audit_creation_method SHELXL-97
_cell_angle_alpha 90.00
_cell_angle_beta 98.934(4)
_cell_angle_gamma 90.00
_cell_formula_units_Z 4
_cell_length_a 19.9204(16)
_cell_length_b 9.6139(8)
_cell_length_c 13.2845(11)
_cell_measurement_reflns_used 9922
_cell_measurement_temperature 296(2)
_cell_measurement_theta_max 27.24
_cell_measurement_theta_min 2.63
_cell_volume 2513.3(4)
_computing_cell_refinement 'Bruker SAINT'
_computing_data_collection 'Bruker APEX2'
_computing_data_reduction 'Bruker SAINT'
_computing_molecular_graphics 'Bruker SHELXTL'
_computing_publication_material 'Bruker SHELXTL'
_computing_structure_refinement 'SHELXL-97 (Sheldrick, 1997)'
_computing_structure_solution 'SHELXS-97 (Sheldrick, 1990)'
_diffrn_ambient_temperature 296(2)
_diffrn_measured_fraction_theta_full 1.000
_diffrn_measured_fraction_theta_max 1.000
_diffrn_measurement_device_type 'Bruker APEX-II CCD'
_diffrn_measurement_method '\f and \w scans'
_diffrn_radiation_monochromator graphite
_diffrn_radiation_source 'fine-focus sealed tube'
_diffrn_radiation_type MoK\a
_diffrn_radiation_wavelength 0.71073
_diffrn_reflns_av_R_equivalents 0.0341
_diffrn_reflns_av_sigmaI/netI 0.0182
_diffrn_reflns_limit_h_max 23
_diffrn_reflns_limit_h_min -23
_diffrn_reflns_limit_k_max 11
_diffrn_reflns_limit_k_min -11
_diffrn_reflns_limit_l_max 15
_diffrn_reflns_limit_l_min -15
_diffrn_reflns_number 39102
_diffrn_reflns_theta_full 24.99
_diffrn_reflns_theta_max 24.99
_diffrn_reflns_theta_min 1.03
_diffrn_standards_number 0
_exptl_absorpt_coefficient_mu 1.683
_exptl_absorpt_correction_T_max 0.8605
_exptl_absorpt_correction_T_min 0.7084
_exptl_absorpt_correction_type numerical
_exptl_absorpt_process_details face-indexed
_exptl_crystal_colour colorless
_exptl_crystal_density_diffrn 2.522
_exptl_crystal_density_method 'not measured'
_exptl_crystal_description block
_exptl_crystal_F_000 1872
_exptl_crystal_size_max 0.22
_exptl_crystal_size_mid 0.14
_exptl_crystal_size_min 0.09
_refine_diff_density_max 0.817
_refine_diff_density_min -1.495
_refine_diff_density_rms 0.104
_refine_ls_extinction_method none
_refine_ls_goodness_of_fit_ref 1.047
_refine_ls_matrix_type full
_refine_ls_number_parameters 399
_refine_ls_number_reflns 4430
_refine_ls_number_restraints 12
_refine_ls_restrained_S_all 1.046
_refine_ls_R_factor_all 0.0431
_refine_ls_R_factor_gt 0.0370
_refine_ls_shift/su_max 0.000
_refine_ls_shift/su_mean 0.000
_refine_ls_structure_factor_coef Fsqd
_refine_ls_weighting_details 'calc w=1/[\s^2^(Fo^2^)+(0.0546P)^2^+7.7629P] where P=(Fo^2^+2Fc^2^)/3'
_refine_ls_weighting_scheme calc
_refine_ls_wR_factor_gt 0.1033
_refine_ls_wR_factor_ref 0.1076
_reflns_number_gt 3878
_reflns_number_total 4430
_reflns_threshold_expression >2sigma(I)
_cod_data_source_file c3nj01484c.txt
_cod_data_source_block 111
_cod_depositor_comments
;
The following automatic conversions were performed:

'_symmetry_cell_setting' value 'Monoclinic' changed to 'monoclinic'
according to
/usr/data/users/saulius/automatic-downloads/current/RSC/lib/dictionaries/cif_core.dic
dictionary named 'cif_core.dic' version 2.4.2 from 2011-04-26.

Automatic conversion script
Id: cif_fix_values 2281 2013-09-26 08:29:07Z andrius 
;
_cod_original_sg_symbol_H-M P2(1)/c
_cod_database_code 7053892

loop_
_symmetry_equiv_pos_as_xyz
'x, y, z'
'-x, y+1/2, -z+1/2'
'-x, -y, -z'
'x, -y-1/2, z-1/2'

loop_
_atom_site_label
_atom_site_type_symbol
_atom_site_fract_x
_atom_site_fract_y
_atom_site_fract_z
_atom_site_U_iso_or_equiv
_atom_site_adp_type
_atom_site_occupancy
_atom_site_symmetry_multiplicity
_atom_site_calc_flag
_atom_site_refinement_flags
_atom_site_disorder_assembly
_atom_site_disorder_group
Na1 Na 0.26906(7) 0.55797(15) 0.35713(11) 0.0240(3) Uani 1 1 d . . .
Na2 Na 0.42086(7) 0.96744(15) 0.18782(11) 0.0230(3) Uani 1 1 d . . .
Na3 Na 0.06685(7) 0.43333(15) 0.31870(11) 0.0231(3) Uani 1 1 d . . .
K1 K 0.05460(5) 0.16634(10) 0.08008(7) 0.0321(2) Uani 1 1 d . . .
K2 K 0.20005(5) 0.18444(9) 0.40232(7) 0.0307(2) Uani 1 1 d . . .
K3 K 0.28702(4) 0.66646(9) 0.08147(7) 0.0301(2) Uani 1 1 d . . .
K4 K 0.44934(5) 0.81613(9) -0.09782(7) 0.0308(2) Uani 1 1 d . . .
K5 K 0.13566(5) 0.81379(10) 0.27746(7) 0.0299(2) Uani 1 1 d . . .
K6 K 0.39566(6) 0.34089(14) 0.24559(9) 0.0534(3) Uani 1 1 d . . .
Al1 Al 0.40312(5) 0.43237(11) -0.04789(8) 0.0161(2) Uani 1 1 d . . .
Al2 Al 0.24234(5) 0.07465(10) 0.11809(8) 0.0163(2) Uani 1 1 d . . .
Al3 Al 0.10240(5) 0.56523(11) 0.05686(8) 0.0148(2) Uani 1 1 d . . .
P1 P 0.03304(4) 0.06753(9) 0.35518(7) 0.0146(2) Uani 1 1 d . . .
P2 P 0.35613(5) 0.15033(10) -0.00432(8) 0.0231(2) Uani 1 1 d . . .
P3 P 0.20751(5) 0.37795(9) 0.18467(7) 0.0160(2) Uani 1 1 d . . .
P4 P 0.45866(5) 0.61859(10) 0.12810(7) 0.0186(2) Uani 1 1 d . . .
P5 P 0.14315(5) 0.86253(10) 0.00763(7) 0.0187(2) Uani 1 1 d . . .
P6 P 0.30381(5) 0.90378(10) 0.30507(7) 0.0200(2) Uani 1 1 d . . .
O1 O -0.04376(13) 0.0437(3) 0.3609(2) 0.0322(7) Uani 1 1 d . . .
O2 O 0.07052(14) -0.0437(3) 0.42915(19) 0.0264(6) Uani 1 1 d . . .
O3 O 0.04320(13) 0.0281(3) 0.24934(19) 0.0253(6) Uani 1 1 d . . .
O4 O 0.05575(15) 0.2106(3) 0.3906(2) 0.0325(7) Uani 1 1 d . . .
O5A O 0.17321(18) 0.4090(5) 0.2759(3) 0.0296(15) Uani 0.880(16) 1 d P A 1
O6A O 0.2095(2) 0.2192(4) 0.1738(6) 0.0366(19) Uani 0.81(2) 1 d P A 1
O5B O 0.1571(16) 0.338(4) 0.250(3) 0.036(9) Uani 0.120(16) 1 d PU A 2
O6B O 0.2089(9) 0.2333(19) 0.118(3) 0.031(6) Uani 0.19(2) 1 d PU . 2
O7 O 0.28140(13) 0.1154(3) 0.0138(2) 0.0318(7) Uani 1 1 d . . .
O8 O 0.37682(16) 0.0431(3) -0.0749(3) 0.0481(9) Uani 1 1 d . . .
O9 O 0.34690(12) 0.2932(3) -0.0605(2) 0.0224(6) Uani 1 1 d . . .
O10 O 0.40293(15) 0.1666(3) 0.0947(2) 0.0440(9) Uani 1 1 d . . .
O11 O 0.16462(14) 0.4383(3) 0.0864(2) 0.0353(7) Uani 1 1 d . . .
O12 O 0.27734(14) 0.4374(3) 0.1963(2) 0.0364(7) Uani 1 1 d . A .
O13 O 0.30316(17) 0.7514(3) 0.2843(2) 0.0415(8) Uani 1 1 d . . .
O14 O 0.13480(14) 0.7322(3) 0.0765(2) 0.0288(6) Uani 1 1 d . A .
O15 O 0.07619(15) 0.9071(3) -0.0485(3) 0.0445(8) Uani 1 1 d . . .
O16 O 0.16901(14) 0.9772(3) 0.0872(2) 0.0318(7) Uani 1 1 d . . .
O17 O 0.25123(14) 0.9558(3) 0.3641(2) 0.0344(7) Uani 1 1 d . . .
O18 O 0.19662(17) 0.8300(3) -0.0549(3) 0.0427(8) Uani 1 1 d . . .
O19 O 0.30033(15) 0.9825(4) 0.2014(2) 0.0479(9) Uani 1 1 d . . .
O20 O 0.37731(13) 0.9442(3) 0.3583(2) 0.0279(6) Uani 1 1 d . . .
O21 O 0.42291(17) 0.7570(3) 0.1212(3) 0.0532(10) Uani 1 1 d . A .
O22 O 0.51858(13) 0.6312(3) 0.0652(2) 0.0255(6) Uani 1 1 d . . .
O23 O 0.48177(15) 0.5629(4) 0.2315(2) 0.0512(10) Uani 1 1 d . . .
O24 O 0.40852(13) 0.5107(3) 0.0701(2) 0.0283(6) Uani 1 1 d . A .

loop_
_atom_site_aniso_label
_atom_site_aniso_U_11
_atom_site_aniso_U_22
_atom_site_aniso_U_33
_atom_site_aniso_U_23
_atom_site_aniso_U_13
_atom_site_aniso_U_12
Na1 0.0243(8) 0.0233(8) 0.0252(8) -0.0040(6) 0.0064(6) 0.0011(6)
Na2 0.0221(8) 0.0219(7) 0.0252(8) 0.0016(6) 0.0044(6) 0.0016(6)
Na3 0.0238(8) 0.0245(8) 0.0213(8) 0.0009(6) 0.0044(6) 0.0028(6)
K1 0.0294(5) 0.0406(5) 0.0271(5) 0.0090(4) 0.0070(4) -0.0027(4)
K2 0.0319(5) 0.0274(5) 0.0329(5) 0.0000(4) 0.0051(4) 0.0016(4)
K3 0.0232(4) 0.0320(5) 0.0356(5) 0.0036(4) 0.0067(4) 0.0040(4)
K4 0.0310(5) 0.0255(5) 0.0374(5) 0.0053(4) 0.0096(4) 0.0002(4)
K5 0.0312(5) 0.0352(5) 0.0237(5) -0.0029(4) 0.0060(4) 0.0047(4)
K6 0.0522(7) 0.0637(8) 0.0477(7) -0.0151(6) 0.0187(6) -0.0122(6)
Al1 0.0153(5) 0.0170(5) 0.0161(5) -0.0003(4) 0.0032(4) -0.0030(4)
Al2 0.0171(5) 0.0118(5) 0.0188(5) 0.0022(4) -0.0012(4) -0.0019(4)
Al3 0.0125(5) 0.0179(5) 0.0136(5) 0.0008(4) 0.0013(4) -0.0024(4)
P1 0.0136(4) 0.0174(4) 0.0130(4) 0.0005(3) 0.0028(3) -0.0005(3)
P2 0.0174(5) 0.0202(5) 0.0293(5) 0.0099(4) -0.0041(4) -0.0064(4)
P3 0.0174(5) 0.0133(4) 0.0177(5) 0.0008(3) 0.0041(4) 0.0022(3)
P4 0.0164(5) 0.0206(5) 0.0195(5) -0.0057(4) 0.0047(4) -0.0016(4)
P5 0.0212(5) 0.0188(5) 0.0165(5) -0.0024(4) 0.0041(4) -0.0080(4)
P6 0.0212(5) 0.0212(5) 0.0178(5) 0.0034(4) 0.0039(4) -0.0025(4)
O1 0.0162(14) 0.0555(19) 0.0261(15) -0.0120(14) 0.0067(11) -0.0033(13)
O2 0.0361(16) 0.0237(14) 0.0168(13) 0.0005(11) -0.0041(11) 0.0075(12)
O3 0.0262(14) 0.0352(15) 0.0157(13) 0.0000(11) 0.0069(11) 0.0015(12)
O4 0.0428(17) 0.0193(14) 0.0348(17) -0.0019(12) 0.0036(14) -0.0067(12)
O5A 0.0238(19) 0.046(3) 0.0202(19) -0.0037(17) 0.0079(14) 0.0030(17)
O6A 0.055(3) 0.0125(19) 0.046(5) -0.0028(18) 0.020(2) 0.0010(16)
O5B 0.036(9) 0.036(9) 0.036(9) 0.0001(10) 0.0058(18) 0.0001(10)
O6B 0.032(6) 0.031(6) 0.031(6) -0.0001(10) 0.0047(14) 0.0002(10)
O7 0.0236(14) 0.0471(18) 0.0228(14) 0.0136(13) -0.0024(11) -0.0179(13)
O8 0.0342(18) 0.0292(17) 0.081(3) -0.0080(16) 0.0077(17) 0.0051(14)
O9 0.0177(13) 0.0198(13) 0.0277(14) 0.0083(11) -0.0027(11) -0.0035(10)
O10 0.0346(17) 0.0457(19) 0.0435(19) 0.0262(15) -0.0192(14) -0.0221(14)
O11 0.0307(16) 0.057(2) 0.0183(14) 0.0064(13) 0.0038(12) 0.0210(14)
O12 0.0241(15) 0.0396(17) 0.0445(18) -0.0086(14) 0.0023(13) -0.0081(13)
O13 0.059(2) 0.0262(16) 0.0447(19) -0.0129(14) 0.0248(16) -0.0158(14)
O14 0.0383(16) 0.0242(14) 0.0219(14) 0.0027(11) -0.0017(12) -0.0139(12)
O15 0.0312(17) 0.0463(19) 0.049(2) 0.0209(16) -0.0145(15) -0.0104(14)
O16 0.0355(16) 0.0331(16) 0.0290(15) -0.0123(12) 0.0117(13) -0.0197(13)
O17 0.0293(16) 0.0360(16) 0.0417(18) -0.0064(14) 0.0172(14) -0.0051(13)
O18 0.054(2) 0.0338(17) 0.0479(19) -0.0102(15) 0.0321(17) -0.0092(15)
O19 0.0290(17) 0.079(3) 0.0372(18) 0.0379(18) 0.0083(14) 0.0176(16)
O20 0.0240(14) 0.0250(14) 0.0324(16) -0.0093(12) -0.0023(12) 0.0048(11)
O21 0.043(2) 0.0253(16) 0.099(3) -0.0095(18) 0.037(2) 0.0033(14)
O22 0.0209(13) 0.0234(13) 0.0343(15) 0.0012(12) 0.0110(12) -0.0017(11)
O23 0.0274(17) 0.106(3) 0.0187(16) 0.0074(17) -0.0003(13) 0.0086(18)
O24 0.0234(14) 0.0395(16) 0.0235(14) -0.0115(12) 0.0085(11) -0.0097(12)

loop_
_atom_type_symbol
_atom_type_description
_atom_type_scat_dispersion_real
_atom_type_scat_dispersion_imag
_atom_type_scat_source
O O 0.0106 0.0060 'International Tables Vol C Tables 4.2.6.8 and 6.1.1.4'
Na Na 0.0362 0.0249 'International Tables Vol C Tables 4.2.6.8 and 6.1.1.4'
Al Al 0.0645 0.0514 'International Tables Vol C Tables 4.2.6.8 and 6.1.1.4'
P P 0.1023 0.0942 'International Tables Vol C Tables 4.2.6.8 and 6.1.1.4'
K K 0.2009 0.2494 'International Tables Vol C Tables 4.2.6.8 and 6.1.1.4'

loop_
_geom_angle_atom_site_label_1
_geom_angle_atom_site_label_2
_geom_angle_atom_site_label_3
_geom_angle
_geom_angle_site_symmetry_1
_geom_angle_site_symmetry_3
O13 Na1 O18 95.04(12) . 4_576
O13 Na1 O8 100.61(13) . 4_566
O18 Na1 O8 127.03(14) 4_576 4_566
O13 Na1 O12 87.16(11) . .
O18 Na1 O12 143.76(13) 4_576 .
O8 Na1 O12 87.68(12) 4_566 .
O13 Na1 O5A 123.42(14) . .
O18 Na1 O5A 89.42(13) 4_576 .
O8 Na1 O5A 120.67(13) 4_566 .
O12 Na1 O5A 60.25(10) . .
O13 Na1 O7 149.43(13) . 4_566
O18 Na1 O7 83.24(10) 4_576 4_566
O8 Na1 O7 58.76(11) 4_566 4_566
O12 Na1 O7 112.09(11) . 4_566
O5A Na1 O7 87.13(11) . 4_566
O13 Na1 P2 128.11(11) . 4_566
O18 Na1 P2 110.29(10) 4_576 4_566
O8 Na1 P2 28.51(8) 4_566 4_566
O12 Na1 P2 96.07(9) . 4_566
O5A Na1 P2 102.02(10) . 4_566
O7 Na1 P2 31.01(6) 4_566 4_566
O13 Na1 K4 57.03(10) . 4_576
O18 Na1 K4 115.81(10) 4_576 4_576
O8 Na1 K4 44.94(8) 4_566 4_576
O12 Na1 K4 95.68(8) . 4_576
O5A Na1 K4 154.76(10) . 4_576
O7 Na1 K4 96.20(7) 4_566 4_576
P2 Na1 K4 71.14(4) 4_566 4_576
O13 Na1 K3 76.85(9) . 4_576
O18 Na1 K3 44.30(10) 4_576 4_576
O8 Na1 K3 90.96(10) 4_566 4_576
O12 Na1 K3 163.42(9) . 4_576
O5A Na1 K3 133.07(9) . 4_576
O7 Na1 K3 80.97(7) 4_566 4_576
P2 Na1 K3 90.50(4) 4_566 4_576
K4 Na1 K3 72.04(3) 4_576 4_576
O21 Na2 O23 119.58(15) . 2_655
O21 Na2 O10 124.24(15) . 1_565
O23 Na2 O10 88.11(13) 2_655 1_565
O21 Na2 O19 99.40(14) . .
O23 Na2 O19 136.29(14) 2_655 .
O10 Na2 O19 85.26(12) 1_565 .
O21 Na2 O20 107.73(13) . .
O23 Na2 O20 89.99(11) 2_655 .
O10 Na2 O20 120.55(13) 1_565 .
O19 Na2 O20 57.76(10) . .
O21 Na2 P2 102.33(12) . 1_565
O23 Na2 P2 111.40(11) 2_655 1_565
O10 Na2 P2 25.21(8) 1_565 1_565
O19 Na2 P2 75.36(8) . 1_565
O20 Na2 P2 127.15(8) . 1_565
O21 Na2 K4 109.35(10) . 3_675
O23 Na2 K4 47.66(9) 2_655 3_675
O10 Na2 K4 53.42(8) 1_565 3_675
O19 Na2 K4 138.03(9) . 3_675
O20 Na2 K4 133.84(8) . 3_675
P2 Na2 K4 69.20(4) 1_565 3_675
O21 Na2 K6 167.59(13) . 1_565
O23 Na2 K6 69.13(11) 2_655 1_565
O10 Na2 K6 44.46(10) 1_565 1_565
O19 Na2 K6 76.22(10) . 1_565
O20 Na2 K6 80.00(7) . 1_565
P2 Na2 K6 65.42(4) 1_565 1_565
K4 Na2 K6 69.13(3) 3_675 1_565
O21 Na2 K6 74.04(10) . 2_655
O23 Na2 K6 45.60(11) 2_655 2_655
O10 Na2 K6 117.19(9) 1_565 2_655
O19 Na2 K6 156.65(9) . 2_655
O20 Na2 K6 102.18(7) . 2_655
P2 Na2 K6 127.70(5) 1_565 2_655
K4 Na2 K6 63.78(3) 3_675 2_655
K6 Na2 K6 114.46(4) 1_565 2_655
O21 Na2 K4 69.20(11) . 4_576
O23 Na2 K4 85.48(11) 2_655 4_576
O10 Na2 K4 166.48(11) 1_565 4_576
O19 Na2 K4 91.17(8) . 4_576
O20 Na2 K4 47.68(6) . 4_576
P2 Na2 K4 163.00(5) 1_565 4_576
K4 Na2 K4 127.07(4) 3_675 4_576
K6 Na2 K4 122.02(4) 1_565 4_576
K6 Na2 K4 65.50(3) 2_655 4_576
O5A Na3 O15 106.73(16) . 4_576
O5A Na3 O5B 20.2(10) . .
O15 Na3 O5B 125.7(11) 4_576 .
O5A Na3 O4 98.95(15) . .
O15 Na3 O4 106.99(13) 4_576 .
O5B Na3 O4 85.9(9) . .
O5A Na3 O3 140.05(12) . 2
O15 Na3 O3 89.78(11) 4_576 2
O5B Na3 O3 135.4(8) . 2
O4 Na3 O3 110.83(11) . 2
O5A Na3 O1 81.48(11) . 2
O15 Na3 O1 114.31(13) 4_576 2
O5B Na3 O1 80.6(7) . 2
O4 Na3 O1 136.73(12) . 2
O3 Na3 O1 58.61(9) 2 2
O5A Na3 P1 111.77(10) . 2
O15 Na3 P1 104.99(9) 4_576 2
O5B Na3 P1 108.5(7) . 2
O4 Na3 P1 126.13(9) . 2
O3 Na3 P1 28.43(6) 2 2
O1 Na3 P1 30.32(6) 2 2
O5A Na3 P5 85.19(13) . 4_576
O15 Na3 P5 22.03(8) 4_576 4_576
O5B Na3 P5 103.7(11) . 4_576
O4 Na3 P5 106.67(9) . 4_576
O3 Na3 P5 109.77(8) 2 4_576
O1 Na3 P5 116.42(9) 2 4_576
P1 Na3 P5 118.64(5) 2 4_576
O5A Na3 K1 114.26(9) . 4_566
O15 Na3 K1 57.29(10) 4_576 4_566
O5B Na3 K1 116.1(7) . 4_566
O4 Na3 K1 49.80(8) . 4_566
O3 Na3 K1 105.32(8) 2 4_566
O1 Na3 K1 163.26(8) 2 4_566
P1 Na3 K1 133.75(5) 2 4_566
P5 Na3 K1 62.05(3) 4_576 4_566
O5A Na3 K1 146.58(15) . 2
O15 Na3 K1 45.90(8) 4_576 2
O5B Na3 K1 165.9(10) . 2
O4 Na3 K1 107.08(9) . 2
O3 Na3 K1 45.66(7) 2 2
O1 Na3 K1 93.11(8) 2 2
P1 Na3 K1 68.72(4) 2 2
P5 Na3 K1 67.67(3) 4_576 2
K1 Na3 K1 70.66(4) 4_566 2
O5A Na3 K5 141.19(14) . 2_545
O15 Na3 K5 111.81(9) 4_576 2_545
O5B Na3 K5 122.4(11) . 2_545
O4 Na3 K5 74.32(8) . 2_545
O3 Na3 K5 38.40(7) 2 2_545
O1 Na3 K5 78.85(7) 2 2_545
P1 Na3 K5 53.81(3) 2 2_545
P5 Na3 K5 133.58(4) 4_576 2_545
K1 Na3 K5 90.83(4) 4_566 2_545
K1 Na3 K5 67.96(3) 2 2_545
O3 K1 O15 77.92(9) . 3_565
O3 K1 O4 173.32(9) . 4_565
O15 K1 O4 96.61(9) 3_565 4_565
O3 K1 O16 80.14(8) . 1_545
O15 K1 O16 125.53(10) 3_565 1_545
O4 K1 O16 100.31(8) 4_565 1_545
O3 K1 O15 95.86(9) . 1_545
O15 K1 O15 85.17(11) 3_565 1_545
O4 K1 O15 79.72(8) 4_565 1_545
O16 K1 O15 48.50(8) 1_545 1_545
O3 K1 O6B 100.2(6) . .
O15 K1 O6B 176.6(4) 3_565 .
O4 K1 O6B 85.0(6) 4_565 .
O16 K1 O6B 51.2(3) 1_545 .
O15 K1 O6B 92.2(4) 1_545 .
O3 K1 O6A 87.34(15) . .
O15 K1 O6A 165.20(16) 3_565 .
O4 K1 O6A 98.19(16) 4_565 .
O16 K1 O6A 51.64(8) 1_545 .
O15 K1 O6A 97.78(10) 1_545 .
O6B K1 O6A 13.6(5) . .
O3 K1 O5B 78.1(5) . .
O15 K1 O5B 137.5(5) 3_565 .
O4 K1 O5B 108.6(5) 4_565 .
O16 K1 O5B 83.6(5) 1_545 .
O15 K1 O5B 131.8(5) 1_545 .
O6B K1 O5B 44.0(7) . .
O6A K1 O5B 35.0(5) . .
O3 K1 O11 120.23(8) . .
O15 K1 O11 144.70(9) 3_565 .
O4 K1 O11 66.45(8) 4_565 .
O16 K1 O11 88.91(7) 1_545 .
O15 K1 O11 119.27(8) 1_545 .
O6B K1 O11 38.7(4) . .
O6A K1 O11 44.49(10) . .
O5B K1 O11 42.2(5) . .
O3 K1 P5 86.02(6) . 1_545
O15 K1 P5 104.40(8) 3_565 1_545
O4 K1 P5 91.70(6) 4_565 1_545
O16 K1 P5 24.69(5) 1_545 1_545
O15 K1 P5 23.98(6) 1_545 1_545
O6B K1 P5 72.5(3) . 1_545
O6A K1 P5 75.53(7) . 1_545
O5B K1 P5 108.3(5) . 1_545
O11 K1 P5 106.74(5) . 1_545
O3 K1 Na3 134.66(7) . 4_565
O15 K1 Na3 89.35(8) 3_565 4_565
O4 K1 Na3 40.51(6) 4_565 4_565
O16 K1 Na3 72.46(6) 1_545 4_565
O15 K1 Na3 39.27(6) 1_545 4_565
O6B K1 Na3 90.0(6) . 4_565
O6A K1 Na3 102.15(14) . 4_565
O5B K1 Na3 131.8(5) . 4_565
O11 K1 Na3 95.02(5) . 4_565
P5 K1 Na3 55.06(3) 1_545 4_565
O3 K1 Na3 40.67(6) . 2_545
O15 K1 Na3 38.69(7) 3_565 2_545
O4 K1 Na3 133.11(7) 4_565 2_545
O16 K1 Na3 99.39(6) 1_545 2_545
O15 K1 Na3 82.39(7) 1_545 2_545
O6B K1 Na3 138.8(6) . 2_545
O6A K1 Na3 127.09(14) . 2_545
O5B K1 Na3 115.6(5) . 2_545
O11 K1 Na3 155.61(6) . 2_545
P5 K1 Na3 88.92(3) 1_545 2_545
Na3 K1 Na3 109.34(4) 4_565 2_545
O17 K2 O5B 116.3(9) 1_545 .
O17 K2 O5A 127.90(11) 1_545 .
O5B K2 O5A 17.2(10) . .
O17 K2 O7 119.42(9) 1_545 4_566
O5B K2 O7 96.8(10) . 4_566
O5A K2 O7 79.84(13) . 4_566
O17 K2 O4 120.11(9) 1_545 .
O5B K2 O4 72.3(7) . .
O5A K2 O4 78.38(9) . .
O7 K2 O4 117.63(8) 4_566 .
O17 K2 O9 70.62(8) 1_545 4_566
O5B K2 O9 107.4(8) . 4_566
O5A K2 O9 98.15(10) . 4_566
O7 K2 O9 50.98(7) 4_566 4_566
O4 K2 O9 168.60(8) . 4_566
O17 K2 O11 88.50(10) 1_545 4_566
O5B K2 O11 144.3(6) . 4_566
O5A K2 O11 142.06(10) . 4_566
O7 K2 O11 91.73(9) 4_566 4_566
O4 K2 O11 73.03(9) . 4_566
O9 K2 O11 104.95(8) 4_566 4_566
O17 K2 O6B 117.8(3) 1_545 4_566
O5B K2 O6B 125.5(10) . 4_566
O5A K2 O6B 111.2(4) . 4_566
O7 K2 O6B 50.0(3) 4_566 4_566
O4 K2 O6B 86.4(3) . 4_566
O9 K2 O6B 84.8(3) 4_566 4_566
O11 K2 O6B 43.6(3) 4_566 4_566
O17 K2 O6A 78.89(10) 1_545 .
O5B K2 O6A 38.6(8) . .
O5A K2 O6A 49.27(11) . .
O7 K2 O6A 109.18(10) 4_566 .
O4 K2 O6A 98.65(10) . .
O9 K2 O6A 86.88(10) 4_566 .
O11 K2 O6A 158.89(9) 4_566 .
O6B K2 O6A 157.2(4) 4_566 .
O17 K2 P2 95.83(7) 1_545 4_566
O5B K2 P2 100.8(9) . 4_566
O5A K2 P2 86.45(10) . 4_566
O7 K2 P2 25.58(5) 4_566 4_566
O4 K2 P2 143.02(6) . 4_566
O9 K2 P2 25.66(5) 4_566 4_566
O11 K2 P2 101.70(6) 4_566 4_566
O6B K2 P2 67.9(3) 4_566 4_566
O6A K2 P2 96.41(8) . 4_566
O17 K2 Al2 131.16(8) 1_545 4_566
O5B K2 Al2 105.3(10) . 4_566
O5A K2 Al2 88.89(11) . 4_566
O7 K2 Al2 26.88(6) 4_566 4_566
O4 K2 Al2 95.38(6) . 4_566
O9 K2 Al2 73.60(5) 4_566 4_566
O11 K2 Al2 69.84(6) 4_566 4_566
O6B K2 Al2 26.3(3) 4_566 4_566
O6A K2 Al2 131.00(7) . 4_566
P2 K2 Al2 50.38(3) 4_566 4_566
O17 K2 P6 15.44(6) 1_545 1_545
O5B K2 P6 106.1(8) . 1_545
O5A K2 P6 114.97(8) . 1_545
O7 K2 P6 111.95(6) 4_566 1_545
O4 K2 P6 130.28(6) . 1_545
O9 K2 P6 61.06(5) 4_566 1_545
O11 K2 P6 102.55(7) 4_566 1_545
O6B K2 P6 125.1(3) 4_566 1_545
O6A K2 P6 67.55(7) . 1_545
P2 K2 P6 86.70(3) 4_566 1_545
Al2 K2 P6 130.52(3) 4_566 1_545
O12 K3 O13 72.58(9) . .
O12 K3 O21 107.29(10) . .
O13 K3 O21 76.39(11) . .
O12 K3 O18 136.14(9) . .
O13 K3 O18 115.03(10) . .
O21 K3 O18 116.54(10) . .
O12 K3 O24 74.89(9) . .
O13 K3 O24 103.43(9) . .
O21 K3 O24 51.45(8) . .
O18 K3 O24 135.67(9) . .
O12 K3 O14 91.31(8) . .
O13 K3 O14 85.76(9) . .
O21 K3 O14 148.58(8) . .
O18 K3 O14 49.19(8) . .
O24 K3 O14 159.89(8) . .
O12 K3 O17 100.99(9) . 4_575
O13 K3 O17 171.28(9) . 4_575
O21 K3 O17 111.58(10) . 4_575
O18 K3 O17 65.29(8) . 4_575
O24 K3 O17 80.02(8) . 4_575
O14 K3 O17 88.55(7) . 4_575
O12 K3 O11 47.70(8) . .
O13 K3 O11 98.67(8) . .
O21 K3 O11 153.81(9) . .
O18 K3 O11 89.04(8) . .
O24 K3 O11 106.69(8) . .
O14 K3 O11 53.71(7) . .
O17 K3 O11 72.62(7) 4_575 .
O12 K3 O19 117.89(8) . .
O13 K3 O19 45.60(8) . .
O21 K3 O19 68.61(8) . .
O18 K3 O19 78.46(8) . .
O24 K3 O19 118.86(8) . .
O14 K3 O19 80.39(7) . .
O17 K3 O19 139.58(8) 4_575 .
O11 K3 O19 125.95(7) . .
O12 K3 P6 115.17(7) . 4_575
O13 K3 P6 166.57(7) . 4_575
O21 K3 P6 90.56(8) . 4_575
O18 K3 P6 67.81(6) . 4_575
O24 K3 P6 69.80(6) . 4_575
O14 K3 P6 104.44(6) . 4_575
O17 K3 P6 22.07(5) 4_575 4_575
O11 K3 P6 94.45(5) . 4_575
O19 K3 P6 126.57(6) . 4_575
O12 K3 Na1 164.44(7) . 4_575
O13 K3 Na1 120.98(7) . 4_575
O21 K3 Na1 84.61(9) . 4_575
O18 K3 Na1 34.06(6) . 4_575
O24 K3 Na1 106.71(6) . 4_575
O14 K3 Na1 82.73(6) . 4_575
O17 K3 Na1 64.64(6) 4_575 4_575
O11 K3 Na1 118.72(6) . 4_575
O19 K3 Na1 75.40(6) . 4_575
P6 K3 Na1 53.35(3) 4_575 4_575
O12 K3 K2 67.54(7) . 4_565
O13 K3 K2 137.38(7) . 4_565
O21 K3 K2 129.41(7) . 4_565
O18 K3 K2 85.44(7) . 4_565
O24 K3 K2 80.41(6) . 4_565
O14 K3 K2 80.80(5) . 4_565
O17 K3 K2 34.67(5) 4_575 4_565
O11 K3 K2 42.01(5) . 4_565
O19 K3 K2 160.52(6) . 4_565
P6 K3 K2 54.43(2) 4_575 4_565
Na1 K3 K2 97.23(3) 4_575 4_565
O8 K4 O23 87.03(12) 1_565 4_575
O8 K4 O20 118.07(9) 1_565 4_575
O23 K4 O20 112.11(10) 4_575 4_575
O8 K4 O10 120.79(10) 1_565 3_665
O23 K4 O10 67.68(9) 4_575 3_665
O20 K4 O10 120.97(9) 4_575 3_665
O8 K4 O22 127.32(10) 1_565 .
O23 K4 O22 136.19(9) 4_575 .
O20 K4 O22 77.84(8) 4_575 .
O10 K4 O22 70.93(8) 3_665 .
O8 K4 O21 82.41(10) 1_565 .
O23 K4 O21 164.42(11) 4_575 .
O20 K4 O21 83.07(9) 4_575 .
O10 K4 O21 108.27(9) 3_665 .
O22 K4 O21 48.01(8) . .
O8 K4 O13 75.50(9) 1_565 4_575
O23 K4 O13 89.70(9) 4_575 4_575
O20 K4 O13 48.08(7) 4_575 4_575
O10 K4 O13 149.74(9) 3_665 4_575
O22 K4 O13 121.82(8) . 4_575
O21 K4 O13 98.65(9) . 4_575
O8 K4 P6 95.72(8) 1_565 4_575
O23 K4 P6 103.39(7) 4_575 4_575
O20 K4 P6 24.42(5) 4_575 4_575
O10 K4 P6 140.73(8) 3_665 4_575
O22 K4 P6 99.44(6) . 4_575
O21 K4 P6 89.09(7) . 4_575
O13 K4 P6 23.82(5) 4_575 4_575
O8 K4 Na2 89.71(8) 1_565 3_675
O23 K4 Na2 37.99(7) 4_575 3_675
O20 K4 Na2 141.04(7) 4_575 3_675
O10 K4 Na2 38.44(6) 3_665 3_675
O22 K4 Na2 107.86(6) . 3_675
O21 K4 Na2 130.12(8) . 3_675
O13 K4 Na2 126.85(6) 4_575 3_675
P6 K4 Na2 140.77(4) 4_575 3_675
O8 K4 P4 94.82(9) 1_565 4_575
O23 K4 P4 19.51(8) 4_575 4_575
O20 K4 P4 92.69(6) 4_575 4_575
O10 K4 P4 78.63(7) 3_665 4_575
O22 K4 P4 136.46(6) . 4_575
O21 K4 P4 173.05(7) . 4_575
O13 K4 P4 74.45(6) 4_575 4_575
P6 K4 P4 84.82(3) 4_575 4_575
Na2 K4 P4 55.98(3) 3_675 4_575
O8 K4 Na1 39.61(7) 1_565 4_575
O23 K4 Na1 94.28(8) 4_575 4_575
O20 K4 Na1 79.32(6) 4_575 4_575
O10 K4 Na1 156.29(7) 3_665 4_575
O22 K4 Na1 129.38(6) . 4_575
O21 K4 Na1 84.87(7) . 4_575
O13 K4 Na1 36.78(6) 4_575 4_575
P6 K4 Na1 56.16(3) 4_575 4_575
Na2 K4 Na1 118.16(4) 3_675 4_575
P4 K4 Na1 88.94(3) 4_575 4_575
O8 K4 Na2 129.32(9) 1_565 4_575
O23 K4 Na2 73.59(9) 4_575 4_575
O20 K4 Na2 40.71(6) 4_575 4_575
O10 K4 Na2 94.67(8) 3_665 4_575
O22 K4 Na2 96.42(6) . 4_575
O21 K4 Na2 121.99(7) . 4_575
O13 K4 Na2 58.50(6) 4_575 4_575
P6 K4 Na2 47.49(3) 4_575 4_575
Na2 K4 Na2 100.83(3) 3_675 4_575
P4 K4 Na2 55.32(3) 4_575 4_575
Na1 K4 Na2 94.68(4) 4_575 4_575
O18 K5 O3 133.74(9) 4_576 1_565
O18 K5 O17 71.09(10) 4_576 .
O3 K5 O17 100.55(9) 1_565 .
O18 K5 O14 125.04(9) 4_576 .
O3 K5 O14 100.19(9) 1_565 .
O17 K5 O14 114.78(9) . .
O18 K5 O2 82.14(8) 4_576 1_565
O3 K5 O2 51.60(7) 1_565 1_565
O17 K5 O2 84.90(8) . 1_565
O14 K5 O2 149.62(9) . 1_565
O18 K5 O16 141.81(9) 4_576 .
O3 K5 O16 74.70(8) 1_565 .
O17 K5 O16 79.70(8) . .
O14 K5 O16 48.51(7) . .
O2 K5 O16 119.78(8) 1_565 .
O18 K5 O13 64.99(9) 4_576 .
O3 K5 O13 140.77(8) 1_565 .
O17 K5 O13 47.32(8) . .
O14 K5 O13 80.48(8) . .
O2 K5 O13 127.66(8) 1_565 .
O16 K5 O13 77.20(8) . .
O18 K5 P1 108.82(7) 4_576 1_565
O3 K5 P1 24.97(5) 1_565 1_565
O17 K5 P1 91.14(7) . 1_565
O14 K5 P1 124.93(7) . 1_565
O2 K5 P1 26.81(5) 1_565 1_565
O16 K5 P1 95.55(6) . 1_565
O13 K5 P1 138.40(6) . 1_565
O18 K5 P5 24.02(7) 4_576 4_576
O3 K5 P5 114.89(6) 1_565 4_576
O17 K5 P5 87.45(7) . 4_576
O14 K5 P5 134.39(6) . 4_576
O2 K5 P5 65.34(5) 1_565 4_576
O16 K5 P5 165.39(6) . 4_576
O13 K5 P5 89.00(6) . 4_576
P1 K5 P5 91.61(3) 1_565 4_576
O18 K5 K2 92.22(8) 4_576 1_565
O3 K5 K2 63.88(6) 1_565 1_565
O17 K5 K2 37.49(6) . 1_565
O14 K5 K2 126.54(6) . 1_565
O2 K5 K2 56.53(6) 1_565 1_565
O16 K5 K2 78.22(5) . 1_565
O13 K5 K2 84.06(5) . 1_565
P1 K5 K2 54.50(2) 1_565 1_565
P5 K5 K2 95.80(3) 4_576 1_565
O18 K5 Na3 132.00(7) 4_576 2
O3 K5 Na3 33.07(6) 1_565 2
O17 K5 Na3 133.56(7) . 2
O14 K5 Na3 85.57(7) . 2
O2 K5 Na3 64.55(6) 1_565 2
O16 K5 Na3 86.07(6) . 2
O13 K5 Na3 162.82(6) . 2
P1 K5 Na3 46.37(3) 1_565 2
P5 K5 Na3 107.99(3) 4_576 2
K2 K5 Na3 96.42(3) 1_565 2
O18 K5 K1 160.27(8) 4_576 1_565
O3 K5 K1 34.12(5) 1_565 1_565
O17 K5 K1 94.12(7) . 1_565
O14 K5 K1 72.57(6) . 1_565
O2 K5 K1 83.61(5) 1_565 1_565
O16 K5 K1 40.80(6) . 1_565
O13 K5 K1 114.78(6) . 1_565
P1 K5 K1 57.11(2) 1_565 1_565
P5 K5 K1 148.68(3) 4_576 1_565
K2 K5 K1 68.47(2) 1_565 1_565
Na3 K5 K1 50.67(2) 2 1_565
O12 K6 O10 101.30(10) . .
O12 K6 O8 79.96(10) . 4_566
O10 K6 O8 164.30(10) . 4_566
O12 K6 O23 105.25(11) . .
O10 K6 O23 109.39(10) . .
O8 K6 O23 85.06(10) 4_566 .
O12 K6 O24 77.23(10) . .
O10 K6 O24 73.93(9) . .
O8 K6 O24 121.25(10) 4_566 .
O23 K6 O24 51.33(8) . .
O12 K6 O9 88.21(9) . 4_566
O10 K6 O9 114.86(9) . 4_566
O8 K6 O9 49.45(8) 4_566 4_566
O23 K6 O9 129.94(9) . 4_566
O24 K6 O9 164.47(8) . 4_566
O12 K6 P2 84.24(8) . 4_566
O10 K6 P2 141.05(8) . 4_566
O8 K6 P2 23.27(7) 4_566 4_566
O23 K6 P2 106.06(7) . 4_566
O24 K6 P2 143.69(7) . 4_566
O9 K6 P2 26.22(5) 4_566 4_566
O12 K6 Na2 116.86(8) . 1_545
O10 K6 Na2 37.27(7) . 1_545
O8 K6 Na2 128.31(8) 4_566 1_545
O23 K6 Na2 128.78(9) . 1_545
O24 K6 Na2 110.30(7) . 1_545
O9 K6 Na2 80.98(6) 4_566 1_545
P2 K6 Na2 105.90(4) 4_566 1_545
O12 K6 P4 160.89(8) . 2_645
O10 K6 P4 81.32(7) . 2_645
O8 K6 P4 92.51(8) 4_566 2_645
O23 K6 P4 91.43(8) . 2_645
O24 K6 P4 121.29(7) . 2_645
O9 K6 P4 73.74(5) 4_566 2_645
P2 K6 P4 82.18(3) 4_566 2_645
Na2 K6 P4 55.07(3) 1_545 2_645
O12 K6 Al1 111.93(8) . 4_566
O10 K6 Al1 96.28(7) . 4_566
O8 K6 Al1 69.10(7) 4_566 4_566
O23 K6 Al1 129.08(8) . 4_566
O24 K6 Al1 168.10(7) . 4_566
O9 K6 Al1 27.10(5) 4_566 4_566
P2 K6 Al1 47.48(3) 4_566 4_566
Na2 K6 Al1 59.24(3) 1_545 4_566
P4 K6 Al1 49.07(3) 2_645 4_566
O12 K6 Na2 139.81(8) . 2_645
O10 K6 Na2 102.42(8) . 2_645
O8 K6 Na2 85.61(8) 4_566 2_645
O23 K6 Na2 35.76(7) . 2_645
O24 K6 Na2 78.79(6) . 2_645
O9 K6 Na2 110.15(6) 4_566 2_645
P2 K6 Na2 96.86(4) 4_566 2_645
Na2 K6 Na2 101.54(4) 1_545 2_645
P4 K6 Na2 55.73(3) 2_645 2_645
Al1 K6 Na2 97.16(4) 4_566 2_645
O12 K6 K4 89.73(8) . 4_576
O10 K6 K4 152.64(8) . 4_576
O8 K6 K4 42.06(7) 4_566 4_576
O23 K6 K4 43.26(7) . 4_576
O24 K6 K4 84.42(6) . 4_576
O9 K6 K4 90.20(5) 4_566 4_576
P2 K6 K4 64.35(3) 4_566 4_576
Na2 K6 K4 151.45(5) 1_545 4_576
P4 K6 K4 96.41(3) 2_645 4_576
Al1 K6 K4 102.73(4) 4_566 4_576
Na2 K6 K4 56.12(3) 2_645 4_576
O22 Al1 O24 110.22(14) 3_665 .
O22 Al1 O9 107.29(13) 3_665 .
O24 Al1 O9 111.85(14) . .
O22 Al1 O20 108.62(14) 3_665 4_575
O24 Al1 O20 108.82(15) . 4_575
O9 Al1 O20 109.98(13) . 4_575
O22 Al1 K6 65.90(10) 3_665 4_565
O24 Al1 K6 161.89(11) . 4_565
O9 Al1 K6 56.15(9) . 4_565
O20 Al1 K6 88.85(10) 4_575 4_565
O6B Al2 O19 134.5(10) . 1_545
O6B Al2 O16 100.0(6) . 1_545
O19 Al2 O16 109.39(17) 1_545 1_545
O6B Al2 O7 91.4(11) . .
O19 Al2 O7 106.92(15) 1_545 .
O16 Al2 O7 113.57(14) 1_545 .
O6B Al2 O6A 25.1(10) . .
O19 Al2 O6A 113.3(3) 1_545 .
O16 Al2 O6A 99.93(17) 1_545 .
O7 Al2 O6A 113.7(3) . .
O6B Al2 K2 51.8(12) . 4_565
O19 Al2 K2 151.27(11) 1_545 4_565
O16 Al2 K2 94.21(11) 1_545 4_565
O7 Al2 K2 46.61(10) . 4_565
O6A Al2 K2 77.0(3) . 4_565
O2 Al3 O1 115.07(14) 4_565 2
O2 Al3 O14 109.26(13) 4_565 .
O1 Al3 O14 106.71(15) 2 .
O2 Al3 O11 106.12(14) 4_565 .
O1 Al3 O11 107.48(14) 2 .
O14 Al3 O11 112.31(16) . .
O2 Al3 K2 62.86(10) 4_565 4_565
O1 Al3 K2 134.74(12) 2 4_565
O14 Al3 K2 116.59(11) . 4_565
O11 Al3 K2 44.47(9) . 4_565
O3 P1 O4 116.57(16) . .
O3 P1 O1 106.53(15) . .
O4 P1 O1 111.69(17) . .
O3 P1 O2 107.22(15) . .
O4 P1 O2 109.82(16) . .
O1 P1 O2 104.19(16) . .
O3 P1 Na3 50.07(11) . 2_545
O4 P1 Na3 138.19(12) . 2_545
O1 P1 Na3 56.79(11) . 2_545
O2 P1 Na3 111.98(11) . 2_545
O3 P1 K5 50.73(11) . 1_545
O4 P1 K5 125.41(12) . 1_545
O1 P1 K5 122.87(12) . 1_545
O2 P1 K5 57.00(10) . 1_545
Na3 P1 K5 79.82(4) 2_545 1_545
O8 P2 O10 115.4(2) . .
O8 P2 O9 109.31(18) . .
O10 P2 O9 109.85(16) . .
O8 P2 O7 107.90(18) . .
O10 P2 O7 111.14(17) . .
O9 P2 O7 102.48(15) . .
O8 P2 Na1 50.10(13) . 4_565
O10 P2 Na1 144.26(13) . 4_565
O9 P2 Na1 105.89(11) . 4_565
O7 P2 Na1 59.66(12) . 4_565
O8 P2 Na2 90.29(15) . 1_545
O10 P2 Na2 40.38(12) . 1_545
O9 P2 Na2 150.22(11) . 1_545
O7 P2 Na2 91.94(11) . 1_545
Na1 P2 Na2 103.89(5) 4_565 1_545
O8 P2 K6 45.79(14) . 4_565
O10 P2 K6 128.63(14) . 4_565
O9 P2 K6 63.64(11) . 4_565
O7 P2 K6 120.10(11) . 4_565
Na1 P2 K6 68.85(4) 4_565 4_565
Na2 P2 K6 129.95(5) 1_545 4_565
O8 P2 K2 113.75(14) . 4_565
O10 P2 K2 130.85(16) . 4_565
O9 P2 K2 53.53(10) . 4_565
O7 P2 K2 49.61(11) . 4_565
Na1 P2 K2 72.47(4) 4_565 4_565
Na2 P2 K2 138.50(4) 1_545 4_565
K6 P2 K2 88.38(3) 4_565 4_565
O5B P3 O12 138.6(16) . .
O5B P3 O5A 31.5(16) . .
O12 P3 O5A 111.9(2) . .
O5B P3 O6A 79.9(16) . .
O12 P3 O6A 110.8(2) . .
O5A P3 O6A 107.0(3) . .
O5B P3 O11 104.7(12) . .
O12 P3 O11 109.01(18) . .
O5A P3 O11 109.96(16) . .
O6A P3 O11 108.1(3) . .
O5B P3 O6B 99(2) . .
O12 P3 O6B 106.7(7) . .
O5A P3 O6B 130.0(11) . .
O6A P3 O6B 26.8(9) . .
O11 P3 O6B 85.4(10) . .
O5B P3 K2 128.0(17) . 4_565
O12 P3 K2 93.20(13) . 4_565
O5A P3 K2 151.03(15) . 4_565
O6A P3 K2 75.3(3) . 4_565
O11 P3 K2 45.18(11) . 4_565
O6B P3 K2 48.5(12) . 4_565
O23 P4 O21 116.9(2) . .
O23 P4 O24 107.55(19) . .
O21 P4 O24 107.30(19) . .
O23 P4 O22 111.77(17) . .
O21 P4 O22 106.96(17) . .
O24 P4 O22 105.73(15) . .
O23 P4 K4 37.77(15) . 4_576
O21 P4 K4 79.39(16) . 4_576
O24 P4 K4 118.02(10) . 4_576
O22 P4 K4 131.80(11) . 4_576
O23 P4 K6 71.68(15) . 2_655
O21 P4 K6 81.40(15) . 2_655
O24 P4 K6 169.96(11) . 2_655
O22 P4 K6 66.20(11) . 2_655
K4 P4 K6 67.82(3) 4_576 2_655
O18 P5 O15 116.6(2) . .
O18 P5 O16 109.79(17) . .
O15 P5 O16 108.21(19) . .
O18 P5 O14 107.90(18) . .
O15 P5 O14 110.69(17) . .
O16 P5 O14 102.83(15) . .
O18 P5 Na3 89.19(15) . 4_575
O15 P5 Na3 35.89(12) . 4_575
O16 P5 Na3 99.05(12) . 4_575
O14 P5 Na3 145.34(11) . 4_575
O18 P5 K5 48.80(13) . 4_575
O15 P5 K5 77.71(15) . 4_575
O16 P5 K5 154.87(11) . 4_575
O14 P5 K5 97.41(11) . 4_575
Na3 P5 K5 71.05(3) 4_575 4_575
O18 P5 K1 137.88(13) . 1_565
O15 P5 K1 57.59(15) . 1_565
O16 P5 K1 51.11(12) . 1_565
O14 P5 K1 112.81(12) . 1_565
Na3 P5 K1 62.89(3) 4_575 1_565
K5 P5 K1 132.13(4) 4_575 1_565
O17 P6 O13 116.17(17) . .
O17 P6 O19 111.28(18) . .
O13 P6 O19 108.4(2) . .
O17 P6 O20 111.22(16) . .
O13 P6 O20 107.87(18) . .
O19 P6 O20 100.78(17) . .
O17 P6 K4 126.31(13) . 4_576
O13 P6 K4 58.71(14) . 4_576
O19 P6 K4 120.98(12) . 4_576
O20 P6 K4 49.67(10) . 4_576
O17 P6 K2 26.63(12) . 1_565
O13 P6 K2 141.44(13) . 1_565
O19 P6 K2 90.22(14) . 1_565
O20 P6 K2 101.06(10) . 1_565
K4 P6 K2 138.06(3) 4_576 1_565
O17 P6 K3 51.38(13) . 4_576
O13 P6 K3 90.25(13) . 4_576
O19 P6 K3 159.88(15) . 4_576
O20 P6 K3 79.93(11) . 4_576
K4 P6 K3 74.95(3) 4_576 4_576
K2 P6 K3 70.05(3) 1_565 4_576
P1 O1 Al3 140.89(18) . 2_545
P1 O1 Na3 92.89(12) . 2_545
Al3 O1 Na3 126.19(14) 2_545 2_545
P1 O2 Al3 140.02(17) . 4_566
P1 O2 K5 96.19(12) . 1_545
Al3 O2 K5 119.26(13) 4_566 1_545
P1 O3 Na3 101.50(13) . 2_545
P1 O3 K1 135.24(16) . .
Na3 O3 K1 93.67(9) 2_545 .
P1 O3 K5 104.29(13) . 1_545
Na3 O3 K5 108.53(11) 2_545 1_545
K1 O3 K5 110.30(9) . 1_545
P1 O4 Na3 138.15(18) . .
P1 O4 K1 128.92(16) . 4_566
Na3 O4 K1 89.69(9) . 4_566
P1 O4 K2 100.83(14) . .
Na3 O4 K2 86.88(10) . .
K1 O4 K2 97.87(9) 4_566 .
P3 O5A Na3 140.4(2) . .
P3 O5A Na1 92.83(19) . .
Na3 O5A Na1 120.7(2) . .
P3 O5A K2 105.5(2) . .
Na3 O5A K2 91.63(13) . .
Na1 O5A K2 97.13(12) . .
P3 O6A Al2 147.9(4) . .
P3 O6A K2 90.5(3) . .
Al2 O6A K2 114.5(3) . .
P3 O6A K1 99.1(2) . .
Al2 O6A K1 96.4(2) . .
K2 O6A K1 99.45(16) . .
P3 O5B Na3 140(2) . .
P3 O5B K2 116.3(15) . .
Na3 O5B K2 95.7(10) . .
P3 O5B K1 97.9(18) . .
Na3 O5B K1 91.9(11) . .
K2 O5B K1 110.9(14) . .
P3 O6B Al2 144.5(18) . .
P3 O6B K2 106.8(12) . 4_565
Al2 O6B K2 101.9(13) . 4_565
P3 O6B K1 99.5(8) . .
Al2 O6B K1 101.3(8) . .
K2 O6B K1 89.3(7) 4_565 .
P2 O7 Al2 136.01(17) . .
P2 O7 Na1 89.33(14) . 4_565
Al2 O7 Na1 119.13(14) . 4_565
P2 O7 K2 104.81(13) . 4_565
Al2 O7 K2 106.51(14) . 4_565
Na1 O7 K2 92.36(9) 4_565 4_565
P2 O8 Na1 101.39(16) . 4_565
P2 O8 K4 147.7(2) . 1_545
Na1 O8 K4 95.44(11) 4_565 1_545
P2 O8 K6 110.94(17) . 4_565
Na1 O8 K6 94.21(13) 4_565 4_565
K4 O8 K6 94.88(12) 1_545 4_565
P2 O9 Al1 127.29(16) . .
P2 O9 K2 100.82(12) . 4_565
Al1 O9 K2 125.32(12) . 4_565
P2 O9 K6 90.15(12) . 4_565
Al1 O9 K6 96.75(11) . 4_565
K2 O9 K6 108.71(8) 4_565 4_565
P2 O10 Na2 114.41(17) . 1_545
P2 O10 K6 129.4(2) . .
Na2 O10 K6 98.27(12) 1_545 .
P2 O10 K4 120.23(19) . 3_665
Na2 O10 K4 88.15(11) 1_545 3_665
K6 O10 K4 97.25(9) . 3_665
P3 O11 Al3 136.84(19) . .
P3 O11 K2 112.44(14) . 4_565
Al3 O11 K2 110.67(12) . 4_565
P3 O11 K3 87.32(13) . .
Al3 O11 K3 91.84(13) . .
K2 O11 K3 88.64(8) 4_565 .
P3 O11 K1 90.11(14) . .
Al3 O11 K1 95.72(12) . .
K2 O11 K1 84.64(8) 4_565 .
K3 O11 K1 171.28(10) . .
P3 O12 Na1 94.77(15) . .
P3 O12 K6 134.85(18) . .
Na1 O12 K6 97.68(11) . .
P3 O12 K3 113.69(16) . .
Na1 O12 K3 97.29(11) . .
K6 O12 K3 107.49(11) . .
P6 O13 Na1 136.70(19) . .
P6 O13 K3 117.61(18) . .
Na1 O13 K3 100.15(11) . .
P6 O13 K4 97.47(16) . 4_576
Na1 O13 K4 86.18(12) . 4_576
K3 O13 K4 112.26(10) . 4_576
P6 O13 K5 79.09(14) . .
Na1 O13 K5 78.19(10) . .
K3 O13 K5 93.48(10) . .
K4 O13 K5 151.95(11) 4_576 .
P5 O14 Al3 135.96(18) . .
P5 O14 K5 110.36(13) . .
Al3 O14 K5 110.63(12) . .
P5 O14 K3 89.04(12) . .
Al3 O14 K3 98.92(12) . .
K5 O14 K3 100.24(8) . .
P5 O15 Na3 122.08(18) . 4_575
P5 O15 K1 141.30(18) . 3_565
Na3 O15 K1 95.40(11) 4_575 3_565
P5 O15 K1 98.43(16) . 1_565
Na3 O15 K1 83.44(11) 4_575 1_565
K1 O15 K1 94.83(11) 3_565 1_565
P5 O16 Al2 136.18(18) . 1_565
P5 O16 K1 104.20(14) . 1_565
Al2 O16 K1 107.35(13) 1_565 1_565
P5 O16 K5 95.93(12) . .
Al2 O16 K5 110.94(13) 1_565 .
K1 O16 K5 94.40(8) 1_565 .
P6 O17 K2 137.93(17) . 1_565
P6 O17 K5 102.87(14) . .
K2 O17 K5 100.28(10) 1_565 .
P6 O17 K3 106.55(15) . 4_576
K2 O17 K3 100.72(10) 1_565 4_576
K5 O17 K3 104.87(9) . 4_576
P5 O18 Na1 139.43(19) . 4_575
P5 O18 K5 107.19(17) . 4_575
Na1 O18 K5 93.31(11) 4_575 4_575
P5 O18 K3 101.56(17) . .
Na1 O18 K3 101.64(13) 4_575 .
K5 O18 K3 113.47(11) 4_575 .
P6 O19 Al2 138.7(2) . 1_565
P6 O19 Na2 97.30(14) . .
Al2 O19 Na2 123.65(15) 1_565 .
P6 O19 K3 88.29(16) . .
Al2 O19 K3 99.34(16) 1_565 .
Na2 O19 K3 85.35(11) . .
P6 O20 Al1 129.91(17) . 4_576
P6 O20 Na2 92.52(13) . .
Al1 O20 Na2 118.15(14) 4_576 .
P6 O20 K4 105.90(13) . 4_576
Al1 O20 K4 111.26(12) 4_576 4_576
Na2 O20 K4 91.61(9) . 4_576
P4 O21 Na2 145.3(3) . .
P4 O21 K3 99.79(15) . .
Na2 O21 K3 106.33(12) . .
P4 O21 K4 94.12(16) . .
Na2 O21 K4 103.02(13) . .
K3 O21 K4 100.37(13) . .
P4 O22 Al1 145.58(19) . 3_665
P4 O22 K4 97.44(12) . .
Al1 O22 K4 116.26(12) 3_665 .
P4 O23 Na2 135.04(19) . 2_645
P4 O23 K4 122.7(2) . 4_576
Na2 O23 K4 94.36(11) 2_645 4_576
P4 O23 K6 103.62(17) . .
Na2 O23 K6 98.64(15) 2_645 .
K4 O23 K6 92.50(10) 4_576 .
P4 O24 Al1 133.15(17) . .
P4 O24 K3 96.19(13) . .
Al1 O24 K3 109.95(13) . .
P4 O24 K6 96.16(13) . .
Al1 O24 K6 119.00(14) . .
K3 O24 K6 94.08(8) . .

loop_
_geom_bond_atom_site_label_1
_geom_bond_atom_site_label_2
_geom_bond_distance
_geom_bond_site_symmetry_2
Na1 O13 2.250(3) .
Na1 O18 2.266(3) 4_576
Na1 O8 2.401(4) 4_566
Na1 O12 2.459(3) .
Na1 O5A 2.494(5) .
Na1 O7 2.648(3) 4_566
Na1 P2 3.0683(18) 4_566
Na2 O21 2.211(3) .
Na2 O23 2.260(3) 2_655
Na2 O10 2.277(3) 1_565
Na2 O19 2.440(3) .
Na2 O20 2.557(3) .
Na2 P2 3.2011(17) 1_565
Na3 O5A 2.289(3) .
Na3 O15 2.323(3) 4_576
Na3 O5B 2.33(3) .
Na3 O4 2.369(3) .
Na3 O3 2.416(3) 2
Na3 O1 2.586(3) 2
K1 O3 2.652(3) .
K1 O15 2.669(3) 3_565
K1 O4 2.785(3) 4_565
K1 O16 2.906(3) 1_545
K1 O15 3.089(4) 1_545
K1 O6B 3.103(18) .
K1 O6A 3.183(5) .
K1 O5B 3.25(4) .
K1 O11 3.404(3) .
K2 O17 2.508(3) 1_545
K2 O5B 2.54(3) .
K2 O5A 2.736(4) .
K2 O7 2.789(3) 4_566
K2 O4 2.865(3) .
K2 O9 2.898(3) 4_566
K2 O11 2.900(3) 4_566
K2 O6B 2.96(3) 4_566
K2 O6A 3.088(9) .
K3 O12 2.702(3) .
K3 O13 2.786(3) .
K3 O21 2.814(3) .
K3 O18 2.825(4) .
K3 O24 2.870(3) .
K3 O14 3.088(3) .
K3 O17 3.096(3) 4_575
K3 O11 3.288(3) .
K3 O19 3.422(4) .
K4 O8 2.660(3) 1_565
K4 O23 2.714(3) 4_575
K4 O20 2.899(3) 4_575
K4 O10 2.941(3) 3_665
K4 O22 2.971(3) .
K4 O21 3.089(4) .
K4 O13 3.152(4) 4_575
K5 O18 2.740(3) 4_576
K5 O3 2.750(3) 1_565
K5 O17 2.769(3) .
K5 O14 2.780(3) .
K5 O2 2.904(3) 1_565
K5 O16 3.133(3) .
K5 O13 3.377(4) .
K6 O12 2.523(3) .
K6 O10 2.634(4) .
K6 O8 2.711(4) 4_566
K6 O23 2.763(4) .
K6 O24 2.890(3) .
K6 O9 3.165(3) 4_566
Al1 O22 1.723(3) 3_665
Al1 O24 1.727(3) .
Al1 O9 1.736(3) .
Al1 O20 1.740(3) 4_575
Al2 O6B 1.665(18) .
Al2 O19 1.717(3) 1_545
Al2 O16 1.730(3) 1_545
Al2 O7 1.735(3) .
Al2 O6A 1.749(4) .
Al3 O2 1.729(3) 4_565
Al3 O1 1.731(3) 2
Al3 O14 1.735(3) .
Al3 O11 1.740(3) .
P1 O3 1.500(3) .
P1 O4 1.500(3) .
P1 O1 1.561(3) .
P1 O2 1.562(3) .
P2 O8 1.494(3) .
P2 O10 1.497(3) .
P2 O9 1.560(3) .
P2 O7 1.581(3) .
P3 O5B 1.47(3) .
P3 O12 1.490(3) .
P3 O5A 1.511(3) .
P3 O6A 1.534(3) .
P3 O11 1.557(3) .
P3 O6B 1.65(2) .
P4 O23 1.480(3) .
P4 O21 1.506(3) .
P4 O24 1.558(3) .
P4 O22 1.565(3) .
P5 O18 1.482(3) .
P5 O15 1.487(3) .
P5 O16 1.559(3) .
P5 O14 1.576(3) .
P6 O17 1.489(3) .
P6 O13 1.490(3) .
P6 O19 1.563(3) .
P6 O20 1.573(3) .
O1 Al3 1.731(3) 2_545
O1 Na3 2.586(3) 2_545
O2 Al3 1.729(3) 4_566
O2 K5 2.904(3) 1_545
O3 Na3 2.416(3) 2_545
O3 K5 2.750(3) 1_545
O4 K1 2.785(3) 4_566
O6B K2 2.96(3) 4_565
O7 Na1 2.648(3) 4_565
O7 K2 2.789(3) 4_565
O8 Na1 2.401(4) 4_565
O8 K4 2.660(3) 1_545
O8 K6 2.711(4) 4_565
O9 K2 2.898(3) 4_565
O9 K6 3.165(3) 4_565
O10 Na2 2.277(3) 1_545
O10 K4 2.941(3) 3_665
O11 K2 2.900(3) 4_565
O13 K4 3.152(4) 4_576
O15 Na3 2.323(3) 4_575
O15 K1 2.669(3) 3_565
O15 K1 3.089(4) 1_565
O16 Al2 1.730(3) 1_565
O16 K1 2.906(3) 1_565
O17 K2 2.508(3) 1_565
O17 K3 3.096(3) 4_576
O18 Na1 2.266(3) 4_575
O18 K5 2.740(3) 4_575
O19 Al2 1.717(3) 1_565
O20 Al1 1.740(3) 4_576
O20 K4 2.899(3) 4_576
O22 Al1 1.723(3) 3_665
O23 Na2 2.260(3) 2_645
O23 K4 2.714(3) 4_576
